data_1512677
loop_
_publ_author_name
'Lukas K. Filak'
'Simone Goeschl'
'Stefanie Hackl'
'Michael A. Jakupec'
'Vladimir B. Arion'

_publ_section_title
;
 Ruthenium- and Osmium-Arene Complexes of 8-Substituted
 Indolo[3,2-c]quinolines: Synthesis,X-ray Diffraction Structures,
 Spectroscopic Properties, and Antiproli- ferative Activity
;
_journal_name_full
;
Inorganica Chimica Acta
;
_journal_page_first 252
_journal_page_last 260
_journal_paper_doi 10.1016/j.ica.2012.06.004
_journal_volume 393
_journal_year 2012
_chemical_formula_moiety 'C33 H33 Cl N5 Os, Cl, 1.38(H2 O), 0.25(C4 H10 O)'
_chemical_formula_sum 'C34 H38.25 Cl2 N5 O1.63 Os'
_chemical_formula_weight 804.05
_chemical_name_systematic
; 
{(hapto^6^-p-Cymene)[N-(8-methyl-5,11-dihydroindolo[3,2-c]quinolin-6-
ylidene)-kappaN'-(1-kappaN-pyridin-2-yl-ethylidene)]azine 
chloridoosmium(II)}chloride hydrate diethyl ether solvate
;
_space_group_IT_number 2
_symmetry_cell_setting triclinic
_symmetry_space_group_name_Hall '-P 1'
_symmetry_space_group_name_H-M 'P -1'
_atom_sites_solution_hydrogens geom
_atom_sites_solution_primary direct
_atom_sites_solution_secondary difmap
_cell_angle_alpha 99.901(5)
_cell_angle_beta 92.072(4)
_cell_angle_gamma 98.838(5)
_cell_formula_units_Z 4
_cell_length_a 11.2980(9)
_cell_length_b 14.4940(12)
_cell_length_c 21.3506(18)
_cell_measurement_reflns_used 9864
_cell_measurement_temperature 100(2)
_cell_measurement_theta_max 29.11
_cell_measurement_theta_min 2.29
_cell_volume 3396.2(5)
_computing_cell_refinement 'Bruker SAINT'
_computing_data_collection 'Bruker APEX2'
_computing_data_reduction 'Bruker SAINT'
_computing_molecular_graphics 'Bruker SHELXTL'
_computing_publication_material 'Bruker SHELXTL'
_computing_structure_refinement 'SHELXL-97 (Sheldrick, 2008)'
_computing_structure_solution 'SHELXS-97 (Sheldrick, 2008)'
_diffrn_ambient_temperature 100(2)
_diffrn_measured_fraction_theta_full 0.994
_diffrn_measured_fraction_theta_max 0.994
_diffrn_measurement_device_type 'Bruker APEX-II CCD'
_diffrn_measurement_method '\f and \w scans'
_diffrn_radiation_monochromator graphite
_diffrn_radiation_source 'fine-focus sealed tube'
_diffrn_radiation_type MoK\a
_diffrn_radiation_wavelength 0.71073
_diffrn_reflns_av_R_equivalents 0.0626
_diffrn_reflns_av_sigmaI/netI 0.0401
_diffrn_reflns_limit_h_max 13
_diffrn_reflns_limit_h_min -13
_diffrn_reflns_limit_k_max 17
_diffrn_reflns_limit_k_min -17
_diffrn_reflns_limit_l_max 25
_diffrn_reflns_limit_l_min -25
_diffrn_reflns_number 99203
_diffrn_reflns_theta_full 25.50
_diffrn_reflns_theta_max 25.50
_diffrn_reflns_theta_min 2.01
_exptl_absorpt_coefficient_mu 3.948
_exptl_absorpt_correction_T_max 0.7177
_exptl_absorpt_correction_T_min 0.4385
_exptl_absorpt_correction_type multi-scan
_exptl_absorpt_process_details SADABS
_exptl_crystal_colour orange
_exptl_crystal_density_diffrn 1.573
_exptl_crystal_density_method 'not measured'
_exptl_crystal_description block
_exptl_crystal_F_000 1601
_exptl_crystal_size_max 0.25
_exptl_crystal_size_mid 0.15
_exptl_crystal_size_min 0.09
_refine_diff_density_max 2.281
_refine_diff_density_min -1.184
_refine_diff_density_rms 0.141
_refine_ls_extinction_method none
_refine_ls_goodness_of_fit_ref 1.057
_refine_ls_hydrogen_treatment constr
_refine_ls_matrix_type full
_refine_ls_number_parameters 781
_refine_ls_number_reflns 12581
_refine_ls_number_restraints 13
_refine_ls_restrained_S_all 1.056
_refine_ls_R_factor_all 0.0551
_refine_ls_R_factor_gt 0.0386
_refine_ls_shift/su_max 0.001
_refine_ls_shift/su_mean 0.000
_refine_ls_structure_factor_coef Fsqd
_refine_ls_weighting_details 'calc w=1/[\s^2^(Fo^2^)+(0.0414P)^2^+16.5551P] where P=(Fo^2^+2Fc^2^)/3'
_refine_ls_weighting_scheme calc
_refine_ls_wR_factor_gt 0.0933
_refine_ls_wR_factor_ref 0.0988
_reflns_number_gt 10169
_reflns_number_total 12581
_reflns_threshold_expression >2sigma(I)
_cod_data_source_file ICA-2012-393-252-260-5.cif
_cod_data_source_block STHA008a
_cod_original_sg_symbol_H-M P-1
_cod_database_code 1512677

loop_
_symmetry_equiv_pos_as_xyz
'x, y, z'
'-x, -y, -z'

loop_
_atom_site_label
_atom_site_type_symbol
_atom_site_fract_x
_atom_site_fract_y
_atom_site_fract_z
_atom_site_U_iso_or_equiv
_atom_site_adp_type
_atom_site_occupancy
_atom_site_symmetry_multiplicity
_atom_site_calc_flag
_atom_site_refinement_flags
Os1 Os 0.64408(2) 0.256222(16) -0.001204(10) 0.02275(7) Uani 1 1 d .
Cl1 Cl 0.50269(13) 0.36544(10) 0.02051(7) 0.0266(3) Uani 1 1 d .
N5 N 0.4743(4) 0.2409(3) 0.1303(2) 0.0216(10) Uani 1 1 d .
H5 H 0.4897 0.2842 0.1061 0.026 Uiso 1 1 calc R
N11 N 0.4057(4) 0.0120(3) 0.2184(2) 0.0263(11) Uani 1 1 d .
H11 H 0.3392 -0.0180 0.2306 0.032 Uiso 1 1 calc R
N12 N 0.6798(4) 0.2220(3) 0.1352(2) 0.0220(10) Uani 1 1 d .
N13 N 0.7017(4) 0.2892(3) 0.0956(2) 0.0214(10) Uani 1 1 d .
N17 N 0.7618(4) 0.3837(3) 0.0068(2) 0.0226(10) Uani 1 1 d .
C1 C 0.2040(5) 0.1298(4) 0.1994(3) 0.0275(13) Uani 1 1 d .
H1 H 0.1788 0.0771 0.2195 0.033 Uiso 1 1 calc R
C2 C 0.1253(5) 0.1898(5) 0.1902(3) 0.0322(15) Uani 1 1 d .
H2 H 0.0458 0.1784 0.2034 0.039 Uiso 1 1 calc R
C3 C 0.1625(6) 0.2687(5) 0.1610(3) 0.0324(15) Uani 1 1 d .
H3 H 0.1084 0.3112 0.1555 0.039 Uiso 1 1 calc R
C4 C 0.2765(5) 0.2847(4) 0.1405(3) 0.0275(13) Uani 1 1 d .
H4 H 0.3003 0.3375 0.1204 0.033 Uiso 1 1 calc R
C4A C 0.3579(5) 0.2231(4) 0.1493(3) 0.0227(12) Uani 1 1 d .
C6 C 0.5668(5) 0.1970(4) 0.1460(3) 0.0202(12) Uani 1 1 d .
C6A C 0.5333(5) 0.1181(4) 0.1776(3) 0.0223(12) Uani 1 1 d .
C6B C 0.6020(5) 0.0520(4) 0.1987(3) 0.0223(12) Uani 1 1 d .
C7 C 0.7242(5) 0.0426(4) 0.1999(3) 0.0283(14) Uani 1 1 d .
H7 H 0.7811 0.0866 0.1839 0.034 Uiso 1 1 calc R
C8 C 0.7609(6) -0.0319(5) 0.2247(3) 0.0320(14) Uani 1 1 d .
C9 C 0.6734(6) -0.0978(4) 0.2474(3) 0.0308(14) Uani 1 1 d .
H9 H 0.6987 -0.1497 0.2629 0.037 Uiso 1 1 calc R
C10 C 0.5534(6) -0.0895(4) 0.2476(3) 0.0292(14) Uani 1 1 d .
H10 H 0.4966 -0.1337 0.2635 0.035 Uiso 1 1 calc R
C10A C 0.5192(5) -0.0138(4) 0.2236(3) 0.0228(12) Uani 1 1 d .
C11A C 0.4147(5) 0.0911(4) 0.1913(3) 0.0222(12) Uani 1 1 d .
C11B C 0.3224(5) 0.1451(4) 0.1795(3) 0.0234(12) Uani 1 1 d .
C14 C 0.7855(5) 0.3616(4) 0.1142(3) 0.0210(12) Uani 1 1 d .
C16 C 0.8137(5) 0.4218(4) 0.0665(3) 0.0219(12) Uani 1 1 d .
C18 C 0.7792(5) 0.4358(4) -0.0395(3) 0.0266(13) Uani 1 1 d .
H18 H 0.7459 0.4092 -0.0814 0.032 Uiso 1 1 calc R
C19 C 0.8440(5) 0.5268(4) -0.0282(3) 0.0312(14) Uani 1 1 d .
H19 H 0.8526 0.5627 -0.0615 0.037 Uiso 1 1 calc R
C20 C 0.8959(5) 0.5648(4) 0.0321(3) 0.0329(15) Uani 1 1 d .
H20 H 0.9407 0.6272 0.0407 0.040 Uiso 1 1 calc R
C21 C 0.8820(5) 0.5112(4) 0.0799(3) 0.0273(13) Uani 1 1 d .
H21 H 0.9189 0.5357 0.1213 0.033 Uiso 1 1 calc R
C15 C 0.8498(5) 0.3823(4) 0.1788(3) 0.0279(13) Uani 1 1 d .
H15A H 0.8516 0.3227 0.1943 0.042 Uiso 1 1 calc R
H15B H 0.8079 0.4237 0.2082 0.042 Uiso 1 1 calc R
H15C H 0.9322 0.4139 0.1760 0.042 Uiso 1 1 calc R
C22 C 0.8909(6) -0.0444(6) 0.2273(4) 0.050(2) Uani 1 1 d .
H22A H 0.9242 -0.0275 0.2716 0.075 Uiso 1 1 calc R
H22B H 0.9359 -0.0032 0.2015 0.075 Uiso 1 1 calc R
H22C H 0.8971 -0.1107 0.2106 0.075 Uiso 1 1 calc R
C23 C 0.4988(6) 0.1475(5) -0.0562(3) 0.0362(16) Uani 1 1 d .
C24 C 0.5533(6) 0.1094(4) -0.0081(3) 0.0346(16) Uani 1 1 d .
H24 H 0.5047 0.0808 0.0210 0.042 Uiso 1 1 calc R
C25 C 0.6800(6) 0.1132(4) -0.0026(3) 0.0320(15) Uani 1 1 d .
H25 H 0.7143 0.0876 0.0305 0.038 Uiso 1 1 calc R
C26 C 0.7564(6) 0.1544(4) -0.0453(3) 0.0312(14) Uani 1 1 d .
C27 C 0.6999(6) 0.1922(4) -0.0940(3) 0.0289(14) Uani 1 1 d .
H27 H 0.7484 0.2202 -0.1234 0.035 Uiso 1 1 calc R
C28 C 0.5747(6) 0.1895(4) -0.0998(3) 0.0323(15) Uani 1 1 d .
H28 H 0.5403 0.2154 -0.1328 0.039 Uiso 1 1 calc R
C29 C 0.3657(7) 0.1486(6) -0.0591(4) 0.052(2) Uani 1 1 d .
H29A H 0.3358 0.1464 -0.0168 0.078 Uiso 1 1 calc R
H29B H 0.3250 0.0933 -0.0895 0.078 Uiso 1 1 calc R
H29C H 0.3497 0.2068 -0.0729 0.078 Uiso 1 1 calc R
C30 C 0.8914(6) 0.1583(5) -0.0409(3) 0.0401(17) Uani 1 1 d .
H30 H 0.9268 0.2102 -0.0633 0.048 Uiso 1 1 calc R
C31 C 0.9229(8) 0.0654(6) -0.0774(4) 0.062(2) Uani 1 1 d .
H31A H 1.0102 0.0683 -0.0750 0.093 Uiso 1 1 calc R
H31B H 0.8933 0.0565 -0.1221 0.093 Uiso 1 1 calc R
H31C H 0.8854 0.0121 -0.0584 0.093 Uiso 1 1 calc R
C32 C 0.9485(8) 0.1810(7) 0.0265(4) 0.065(3) Uani 1 1 d .
H32A H 1.0355 0.1834 0.0252 0.098 Uiso 1 1 calc R
H32B H 0.9154 0.1318 0.0502 0.098 Uiso 1 1 calc R
H32C H 0.9314 0.2427 0.0477 0.098 Uiso 1 1 calc R
Os2 Os 0.46834(2) 0.489277(17) 0.671827(10) 0.02382(7) Uani 1 1 d .
Cl2 Cl 0.42254(13) 0.62266(11) 0.74415(7) 0.0296(3) Uani 1 1 d .
N37 N 0.2615(4) 0.6096(3) 0.6195(2) 0.0266(11) Uani 1 1 d .
H37 H 0.2840 0.6094 0.6594 0.032 Uiso 1 1 calc R
N43 N 0.1408(4) 0.5992(4) 0.4359(3) 0.0306(12) Uani 1 1 d .
H43 H 0.1361 0.6437 0.4131 0.037 Uiso 1 1 calc R
N44 N 0.2172(4) 0.4408(3) 0.5999(2) 0.0265(11) Uani 1 1 d .
N45 N 0.2832(4) 0.4431(3) 0.6574(2) 0.0242(11) Uani 1 1 d .
N49 N 0.4248(4) 0.4258(4) 0.7501(2) 0.0257(11) Uani 1 1 d .
C33 C 0.2418(6) 0.7929(5) 0.5198(4) 0.0450(18) Uani 1 1 d .
H33 H 0.2168 0.7982 0.4778 0.054 Uiso 1 1 calc R
C34 C 0.2878(7) 0.8736(5) 0.5642(5) 0.055(2) Uani 1 1 d .
H34 H 0.2944 0.9342 0.5521 0.066 Uiso 1 1 calc R
C35 C 0.3242(7) 0.8670(5) 0.6259(4) 0.0491(19) Uani 1 1 d .
H35 H 0.3547 0.9229 0.6558 0.059 Uiso 1 1 calc R
C36 C 0.3162(6) 0.7799(5) 0.6436(4) 0.0419(17) Uani 1 1 d .
H36 H 0.3418 0.7758 0.6858 0.050 Uiso 1 1 calc R
C36A C 0.2705(5) 0.6970(4) 0.6002(3) 0.0317(15) Uani 1 1 d .
C38 C 0.2205(5) 0.5236(4) 0.5814(3) 0.0245(13) Uani 1 1 d .
C38A C 0.1781(5) 0.5269(4) 0.5176(3) 0.0239(13) Uani 1 1 d .
C38B C 0.1266(5) 0.4541(4) 0.4652(3) 0.0251(13) Uani 1 1 d .
C39 C 0.0982(5) 0.3553(4) 0.4554(3) 0.0260(13) Uani 1 1 d .
H39 H 0.1125 0.3222 0.4889 0.031 Uiso 1 1 calc R
C40 C 0.0488(5) 0.3055(4) 0.3963(3) 0.0294(14) Uani 1 1 d .
C41 C 0.0275(6) 0.3563(5) 0.3475(3) 0.0338(15) Uani 1 1 d .
H41 H -0.0071 0.3216 0.3075 0.041 Uiso 1 1 calc R
C42 C 0.0546(5) 0.4541(5) 0.3549(3) 0.0301(14) Uani 1 1 d .
H42 H 0.0402 0.4867 0.3211 0.036 Uiso 1 1 calc R
C42A C 0.1044(5) 0.5025(5) 0.4148(3) 0.0269(13) Uani 1 1 d .
C43A C 0.1849(5) 0.6138(4) 0.4974(3) 0.0283(14) Uani 1 1 d .
C43B C 0.2326(5) 0.7032(4) 0.5378(3) 0.0314(15) Uani 1 1 d .
C46 C 0.2298(5) 0.3969(4) 0.6989(3) 0.0244(13) Uani 1 1 d .
C48 C 0.3071(5) 0.3911(4) 0.7539(3) 0.0242(13) Uani 1 1 d .
C50 C 0.5021(5) 0.4324(5) 0.8010(3) 0.0311(15) Uani 1 1 d .
H50 H 0.5844 0.4566 0.7982 0.037 Uiso 1 1 calc R
C51 C 0.4649(6) 0.4050(5) 0.8569(3) 0.0329(15) Uani 1 1 d .
H51 H 0.5206 0.4112 0.8924 0.039 Uiso 1 1 calc R
C52 C 0.3456(6) 0.3684(5) 0.8606(3) 0.0313(14) Uani 1 1 d .
H52 H 0.3186 0.3487 0.8985 0.038 Uiso 1 1 calc R
C53 C 0.2652(5) 0.3607(4) 0.8083(3) 0.0284(14) Uani 1 1 d .
H53 H 0.1830 0.3351 0.8100 0.034 Uiso 1 1 calc R
C47 C 0.1006(5) 0.3516(5) 0.6924(3) 0.0325(15) Uani 1 1 d .
H47A H 0.0689 0.3468 0.6484 0.049 Uiso 1 1 calc R
H47B H 0.0547 0.3903 0.7213 0.049 Uiso 1 1 calc R
H47C H 0.0936 0.2879 0.7031 0.049 Uiso 1 1 calc R
C54 C 0.0215(6) 0.1990(5) 0.3828(3) 0.0396(16) Uani 1 1 d .
H54A H 0.0318 0.1747 0.4224 0.059 Uiso 1 1 calc R
H54B H 0.0763 0.1742 0.3521 0.059 Uiso 1 1 calc R
H54C H -0.0615 0.1785 0.3650 0.059 Uiso 1 1 calc R
C55 C 0.6211(5) 0.5867(5) 0.6419(3) 0.0326(15) Uani 1 1 d .
C56 C 0.6655(5) 0.5198(5) 0.6731(3) 0.0362(16) Uani 1 1 d .
H56 H 0.7236 0.5412 0.7079 0.043 Uiso 1 1 calc R
C57 C 0.6260(6) 0.4234(6) 0.6539(3) 0.0420(18) Uani 1 1 d .
H57 H 0.6563 0.3807 0.6770 0.050 Uiso 1 1 calc R
C58 C 0.5422(6) 0.3856(5) 0.6011(3) 0.0368(16) Uani 1 1 d .
C59 C 0.4932(6) 0.4536(5) 0.5711(3) 0.0321(15) Uani 1 1 d .
H59 H 0.4326 0.4320 0.5375 0.039 Uiso 1 1 calc R
C60 C 0.5333(5) 0.5527(4) 0.5905(3) 0.0270(13) Uani 1 1 d .
H60 H 0.5012 0.5965 0.5690 0.032 Uiso 1 1 calc R
C61 C 0.6571(6) 0.6914(5) 0.6650(3) 0.0448(18) Uani 1 1 d .
H61A H 0.7186 0.7169 0.6385 0.067 Uiso 1 1 calc R
H61B H 0.6895 0.7029 0.7094 0.067 Uiso 1 1 calc R
H61C H 0.5868 0.7230 0.6623 0.067 Uiso 1 1 calc R
C62 C 0.5052(8) 0.2791(5) 0.5804(4) 0.056(2) Uani 1 1 d .
H62 H 0.5829 0.2548 0.5741 0.067 Uiso 1 1 calc R
C63 C 0.4397(10) 0.2493(8) 0.5192(6) 0.091(3) Uani 1 1 d U
H63A H 0.4803 0.2830 0.4879 0.136 Uiso 1 1 calc R
H63B H 0.3580 0.2638 0.5225 0.136 Uiso 1 1 calc R
H63C H 0.4361 0.1808 0.5054 0.136 Uiso 1 1 calc R
C64 C 0.4517(10) 0.2320(6) 0.6320(4) 0.071(3) Uani 1 1 d .
H64A H 0.5014 0.2552 0.6718 0.106 Uiso 1 1 calc R
H64B H 0.4479 0.1631 0.6201 0.106 Uiso 1 1 calc R
H64C H 0.3705 0.2465 0.6379 0.106 Uiso 1 1 calc R
Cl3 Cl 0.15403(15) 0.53819(12) 0.19760(8) 0.0372(4) Uani 1 1 d .
Cl4 Cl 0.17299(15) 0.88526(12) 0.25365(10) 0.0468(5) Uani 1 1 d .
O1 O 0.0278(4) 0.7054(3) 0.1604(2) 0.0387(11) Uani 1 1 d D
H10A H 0.0603 0.6574 0.1691 0.046 Uiso 1 1 d RD
H10B H 0.0460 0.7546 0.1909 0.046 Uiso 1 1 d RD
O2 O 0.6707(7) 0.2764(6) 0.7676(4) 0.064(2) Uiso 0.75 1 d P
O3 O 0.1715(7) 0.7506(6) 0.3660(4) 0.047(2) Uiso 0.60 1 d P
O4 O 0.1819(11) 0.7056(9) 0.3292(6) 0.041(3) Uiso 0.40 1 d P
O5 O 0.1592(8) 0.9378(7) 0.4206(5) 0.050 Uiso 0.50 1 d PD
C65 C -0.0714(12) 0.8806(10) 0.4302(8) 0.050 Uiso 0.50 1 d PD
H65A H -0.1468 0.9000 0.4175 0.075 Uiso 0.50 1 calc PR
H65B H -0.0655 0.8844 0.4765 0.075 Uiso 0.50 1 calc PR
H65C H -0.0698 0.8152 0.4092 0.075 Uiso 0.50 1 calc PR
C66 C 0.0341(9) 0.9464(10) 0.4107(8) 0.050 Uiso 0.50 1 d PD
H66A H 0.0198 0.9443 0.3644 0.060 Uiso 0.50 1 calc PR
H66B H 0.0264 1.0114 0.4318 0.060 Uiso 0.50 1 calc PR
C67 C 0.2409(10) 1.0163(9) 0.4057(8) 0.050 Uiso 0.50 1 d PD
H67A H 0.2380 1.0741 0.4375 0.060 Uiso 0.50 1 calc PR
H67B H 0.2175 1.0286 0.3631 0.060 Uiso 0.50 1 calc PR
C68 C 0.3671(11) 0.9923(11) 0.4062(8) 0.050 Uiso 0.50 1 d PD
H68A H 0.4232 1.0452 0.3957 0.075 Uiso 0.50 1 calc PR
H68B H 0.3693 0.9350 0.3747 0.075 Uiso 0.50 1 calc PR
H68C H 0.3903 0.9812 0.4486 0.075 Uiso 0.50 1 calc PR

loop_
_atom_site_aniso_label
_atom_site_aniso_U_11
_atom_site_aniso_U_22
_atom_site_aniso_U_33
_atom_site_aniso_U_23
_atom_site_aniso_U_13
_atom_site_aniso_U_12
Os1 0.03172(14) 0.01815(13) 0.01757(13) 0.00241(9) 0.00066(10) 0.00264(10)
Cl1 0.0312(7) 0.0253(7) 0.0242(7) 0.0072(6) -0.0007(6) 0.0055(6)
N5 0.026(2) 0.018(2) 0.022(3) 0.008(2) -0.001(2) 0.004(2)
N11 0.027(3) 0.027(3) 0.026(3) 0.008(2) 0.005(2) 0.004(2)
N12 0.027(3) 0.018(2) 0.020(3) 0.005(2) 0.001(2) 0.003(2)
N13 0.027(3) 0.020(3) 0.018(2) 0.003(2) 0.003(2) 0.005(2)
N17 0.026(3) 0.022(3) 0.020(3) 0.006(2) 0.006(2) 0.003(2)
C1 0.029(3) 0.024(3) 0.025(3) 0.000(3) -0.002(3) -0.002(3)
C2 0.022(3) 0.035(4) 0.039(4) 0.006(3) 0.003(3) 0.003(3)
C3 0.033(3) 0.031(4) 0.033(4) 0.003(3) -0.007(3) 0.008(3)
C4 0.027(3) 0.025(3) 0.030(3) 0.003(3) -0.005(3) 0.004(3)
C4A 0.024(3) 0.022(3) 0.019(3) 0.001(2) -0.005(2) 0.000(2)
C6 0.026(3) 0.018(3) 0.015(3) -0.002(2) -0.002(2) 0.004(2)
C6A 0.026(3) 0.021(3) 0.020(3) 0.005(2) 0.001(2) 0.001(2)
C6B 0.030(3) 0.019(3) 0.017(3) 0.002(2) 0.001(2) 0.005(2)
C7 0.029(3) 0.032(3) 0.026(3) 0.007(3) 0.007(3) 0.006(3)
C8 0.033(3) 0.034(4) 0.031(4) 0.005(3) 0.002(3) 0.014(3)
C9 0.041(4) 0.023(3) 0.031(4) 0.008(3) 0.000(3) 0.011(3)
C10 0.036(3) 0.022(3) 0.029(3) 0.005(3) 0.003(3) 0.003(3)
C10A 0.028(3) 0.023(3) 0.019(3) 0.004(2) 0.000(2) 0.005(2)
C11A 0.029(3) 0.018(3) 0.019(3) 0.002(2) -0.001(2) 0.002(2)
C11B 0.022(3) 0.023(3) 0.024(3) 0.000(2) -0.003(2) 0.003(2)
C14 0.018(3) 0.022(3) 0.022(3) 0.001(2) 0.004(2) 0.003(2)
C16 0.019(3) 0.022(3) 0.025(3) 0.002(2) 0.005(2) 0.003(2)
C18 0.031(3) 0.031(3) 0.022(3) 0.013(3) 0.002(3) 0.008(3)
C19 0.031(3) 0.028(3) 0.039(4) 0.014(3) 0.006(3) 0.008(3)
C20 0.024(3) 0.022(3) 0.055(5) 0.011(3) 0.014(3) 0.003(3)
C21 0.025(3) 0.024(3) 0.031(3) 0.000(3) 0.007(3) 0.001(3)
C15 0.027(3) 0.033(4) 0.022(3) 0.006(3) 0.003(2) -0.002(3)
C22 0.038(4) 0.062(5) 0.062(5) 0.026(4) 0.012(4) 0.022(4)
C23 0.044(4) 0.026(3) 0.033(4) -0.008(3) -0.004(3) 0.001(3)
C24 0.055(4) 0.014(3) 0.029(4) -0.003(3) 0.006(3) -0.005(3)
C25 0.059(4) 0.013(3) 0.024(3) 0.002(2) -0.002(3) 0.009(3)
C26 0.051(4) 0.019(3) 0.025(3) 0.002(3) 0.001(3) 0.011(3)
C27 0.048(4) 0.025(3) 0.012(3) -0.004(2) 0.004(3) 0.008(3)
C28 0.048(4) 0.028(3) 0.018(3) -0.004(3) -0.003(3) 0.007(3)
C29 0.044(4) 0.041(4) 0.061(5) -0.006(4) -0.002(4) -0.007(4)
C30 0.047(4) 0.033(4) 0.038(4) -0.006(3) -0.003(3) 0.016(3)
C31 0.068(6) 0.058(5) 0.057(5) -0.016(4) 0.006(4) 0.030(5)
C32 0.059(5) 0.088(7) 0.048(5) -0.012(5) -0.012(4) 0.038(5)
Os2 0.02313(12) 0.03414(15) 0.01554(13) 0.00378(10) 0.00426(9) 0.00889(10)
Cl2 0.0269(7) 0.0369(9) 0.0210(7) -0.0042(6) 0.0038(6) 0.0029(6)
N37 0.027(3) 0.027(3) 0.025(3) 0.002(2) -0.002(2) 0.004(2)
N43 0.023(3) 0.038(3) 0.038(3) 0.022(3) 0.004(2) 0.009(2)
N44 0.031(3) 0.027(3) 0.021(3) 0.005(2) -0.006(2) 0.005(2)
N45 0.027(3) 0.029(3) 0.017(3) 0.003(2) 0.001(2) 0.009(2)
N49 0.024(3) 0.039(3) 0.016(2) 0.004(2) 0.003(2) 0.011(2)
C33 0.039(4) 0.034(4) 0.068(5) 0.024(4) 0.006(4) 0.007(3)
C34 0.050(5) 0.027(4) 0.091(7) 0.020(4) 0.007(4) 0.005(4)
C35 0.046(4) 0.034(4) 0.065(6) 0.004(4) -0.004(4) 0.007(3)
C36 0.035(4) 0.029(4) 0.058(5) -0.002(3) -0.005(3) 0.008(3)
C36A 0.024(3) 0.024(3) 0.046(4) 0.005(3) 0.003(3) 0.005(3)
C38 0.017(3) 0.029(3) 0.028(3) 0.005(3) 0.000(2) 0.004(2)
C38A 0.017(3) 0.027(3) 0.029(3) 0.005(3) 0.004(2) 0.007(2)
C38B 0.015(3) 0.036(4) 0.027(3) 0.010(3) 0.005(2) 0.008(3)
C39 0.023(3) 0.038(4) 0.020(3) 0.007(3) 0.002(2) 0.012(3)
C40 0.025(3) 0.034(4) 0.028(3) 0.001(3) 0.001(3) 0.007(3)
C41 0.031(3) 0.056(5) 0.016(3) 0.003(3) 0.001(3) 0.015(3)
C42 0.023(3) 0.051(4) 0.023(3) 0.017(3) 0.000(2) 0.014(3)
C42A 0.016(3) 0.039(4) 0.030(3) 0.014(3) 0.004(2) 0.009(3)
C43A 0.019(3) 0.034(4) 0.035(4) 0.014(3) 0.002(3) 0.007(3)
C43B 0.021(3) 0.026(3) 0.049(4) 0.010(3) 0.005(3) 0.005(3)
C46 0.027(3) 0.022(3) 0.023(3) -0.002(2) -0.001(2) 0.007(3)
C48 0.026(3) 0.029(3) 0.018(3) 0.004(2) 0.002(2) 0.006(3)
C50 0.022(3) 0.054(4) 0.019(3) 0.008(3) 0.001(2) 0.012(3)
C51 0.031(3) 0.044(4) 0.023(3) 0.006(3) -0.003(3) 0.007(3)
C52 0.037(4) 0.042(4) 0.018(3) 0.012(3) 0.007(3) 0.012(3)
C53 0.027(3) 0.035(4) 0.026(3) 0.008(3) 0.005(3) 0.009(3)
C47 0.026(3) 0.038(4) 0.034(4) 0.011(3) -0.003(3) 0.005(3)
C54 0.044(4) 0.042(4) 0.030(4) -0.001(3) -0.004(3) 0.011(3)
C55 0.024(3) 0.049(4) 0.024(3) 0.003(3) 0.014(3) 0.004(3)
C56 0.019(3) 0.064(5) 0.028(4) 0.011(3) 0.011(3) 0.011(3)
C57 0.031(4) 0.068(5) 0.037(4) 0.019(4) 0.019(3) 0.028(4)
C58 0.048(4) 0.042(4) 0.027(4) 0.008(3) 0.025(3) 0.020(3)
C59 0.039(4) 0.041(4) 0.018(3) 0.004(3) 0.015(3) 0.009(3)
C60 0.029(3) 0.037(4) 0.018(3) 0.009(3) 0.007(2) 0.008(3)
C61 0.037(4) 0.057(5) 0.033(4) 0.001(3) 0.011(3) -0.008(4)
C62 0.077(6) 0.041(4) 0.054(5) 0.009(4) 0.032(4) 0.019(4)
C63 0.092(3) 0.090(3) 0.091(3) 0.0166(12) 0.0055(10) 0.0143(11)
C64 0.102(8) 0.051(5) 0.062(6) 0.031(5) -0.002(5) 0.001(5)
Cl3 0.0378(9) 0.0388(9) 0.0386(9) 0.0184(7) -0.0009(7) 0.0053(7)
Cl4 0.0322(9) 0.0302(9) 0.0766(14) 0.0086(9) 0.0130(9) -0.0005(7)
O1 0.035(2) 0.037(3) 0.044(3) 0.010(2) -0.007(2) 0.004(2)

loop_
_atom_type_symbol
_atom_type_description
_atom_type_scat_dispersion_real
_atom_type_scat_dispersion_imag
_atom_type_scat_source
C C 0.0033 0.0016 'International Tables Vol C Tables 4.2.6.8 and 6.1.1.4'
H H 0.0000 0.0000 'International Tables Vol C Tables 4.2.6.8 and 6.1.1.4'
N N 0.0061 0.0033 'International Tables Vol C Tables 4.2.6.8 and 6.1.1.4'
Cl Cl 0.1484 0.1585 'International Tables Vol C Tables 4.2.6.8 and 6.1.1.4'
Os Os -1.2165 7.6030 'International Tables Vol C Tables 4.2.6.8 and 6.1.1.4'
O O 0.0106 0.0060 'International Tables Vol C Tables 4.2.6.8 and 6.1.1.4'

loop_
_geom_angle_atom_site_label_1
_geom_angle_atom_site_label_2
_geom_angle_atom_site_label_3
_geom_angle
N17 Os1 N13 76.14(18)
N17 Os1 C25 130.3(2)
N13 Os1 C25 88.8(2)
N17 Os1 C24 168.4(2)
N13 Os1 C24 100.7(2)
C25 Os1 C24 38.1(3)
N17 Os1 C27 95.7(2)
N13 Os1 C27 141.3(2)
C25 Os1 C27 67.6(2)
C24 Os1 C27 79.7(2)
N17 Os1 C26 101.0(2)
N13 Os1 C26 105.6(2)
C25 Os1 C26 37.9(2)
C24 Os1 C26 68.8(2)
C27 Os1 C26 37.9(2)
N17 Os1 C28 115.2(2)
N13 Os1 C28 167.6(2)
C25 Os1 C28 80.0(2)
C24 Os1 C28 67.2(2)
C27 Os1 C28 37.2(2)
C26 Os1 C28 68.3(2)
N17 Os1 C23 149.9(2)
N13 Os1 C23 132.6(2)
C25 Os1 C23 68.2(3)
C24 Os1 C23 37.2(2)
C27 Os1 C23 67.7(2)
C26 Os1 C23 81.5(2)
C28 Os1 C23 37.6(2)
N17 Os1 Cl1 80.83(13)
N13 Os1 Cl1 88.38(13)
C25 Os1 Cl1 146.74(19)
C24 Os1 Cl1 110.43(19)
C27 Os1 Cl1 128.24(17)
C26 Os1 Cl1 165.94(17)
C28 Os1 Cl1 98.14(17)
C23 Os1 Cl1 89.98(18)
C6 N5 C4A 125.5(5)
C6 N5 H5 117.3
C4A N5 H5 117.3
C11A N11 C10A 109.0(5)
C11A N11 H11 125.5
C10A N11 H11 125.5
C6 N12 N13 115.6(4)
C14 N13 N12 118.1(5)
C14 N13 Os1 118.1(4)
N12 N13 Os1 121.1(3)
C18 N17 C16 118.2(5)
C18 N17 Os1 125.3(4)
C16 N17 Os1 116.0(4)
C2 C1 C11B 120.8(6)
C2 C1 H1 119.6
C11B C1 H1 119.6
C1 C2 C3 119.8(6)
C1 C2 H2 120.1
C3 C2 H2 120.1
C4 C3 C2 120.5(6)
C4 C3 H3 119.7
C2 C3 H3 119.7
C3 C4 C4A 120.3(6)
C3 C4 H4 119.9
C4A C4 H4 119.9
N5 C4A C4 120.2(5)
N5 C4A C11B 120.0(5)
C4 C4A C11B 119.7(5)
N12 C6 N5 125.4(5)
N12 C6 C6A 119.6(5)
N5 C6 C6A 115.0(5)
C11A C6A C6 121.1(5)
C11A C6A C6B 107.2(5)
C6 C6A C6B 131.7(5)
C7 C6B C10A 119.3(5)
C7 C6B C6A 134.6(5)
C10A C6B C6A 106.1(5)
C8 C7 C6B 119.4(6)
C8 C7 H7 120.3
C6B C7 H7 120.3
C7 C8 C9 119.1(6)
C7 C8 C22 121.2(6)
C9 C8 C22 119.6(6)
C10 C9 C8 122.7(6)
C10 C9 H9 118.7
C8 C9 H9 118.7
C9 C10 C10A 117.1(6)
C9 C10 H10 121.4
C10A C10 H10 121.4
C10 C10A N11 129.4(5)
C10 C10A C6B 122.3(5)
N11 C10A C6B 108.2(5)
N11 C11A C6A 109.5(5)
N11 C11A C11B 128.5(5)
C6A C11A C11B 121.9(5)
C4A C11B C1 118.8(5)
C4A C11B C11A 115.7(5)
C1 C11B C11A 125.3(5)
N13 C14 C16 114.6(5)
N13 C14 C15 123.2(5)
C16 C14 C15 122.2(5)
N17 C16 C21 121.8(5)
N17 C16 C14 114.2(5)
C21 C16 C14 123.9(5)
N17 C18 C19 122.3(6)
N17 C18 H18 118.9
C19 C18 H18 118.9
C20 C19 C18 119.2(6)
C20 C19 H19 120.4
C18 C19 H19 120.4
C19 C20 C21 119.4(6)
C19 C20 H20 120.3
C21 C20 H20 120.3
C16 C21 C20 119.1(6)
C16 C21 H21 120.5
C20 C21 H21 120.5
C14 C15 H15A 109.5
C14 C15 H15B 109.5
H15A C15 H15B 109.5
C14 C15 H15C 109.5
H15A C15 H15C 109.5
H15B C15 H15C 109.5
C8 C22 H22A 109.5
C8 C22 H22B 109.5
H22A C22 H22B 109.5
C8 C22 H22C 109.5
H22A C22 H22C 109.5
H22B C22 H22C 109.5
C24 C23 C28 118.1(6)
C24 C23 C29 120.5(7)
C28 C23 C29 121.3(6)
C24 C23 Os1 69.9(4)
C28 C23 Os1 70.7(4)
C29 C23 Os1 128.1(5)
C23 C24 C25 120.9(6)
C23 C24 Os1 72.9(4)
C25 C24 Os1 70.0(3)
C23 C24 H24 119.5
C25 C24 H24 119.5
Os1 C24 H24 130.2
C26 C25 C24 121.7(6)
C26 C25 Os1 72.4(3)
C24 C25 Os1 71.9(3)
C26 C25 H25 119.2
C24 C25 H25 119.2
Os1 C25 H25 128.9
C25 C26 C27 116.7(6)
C25 C26 C30 122.7(6)
C27 C26 C30 120.6(6)
C25 C26 Os1 69.6(3)
C27 C26 Os1 70.7(3)
C30 C26 Os1 130.7(4)
C28 C27 C26 122.3(6)
C28 C27 Os1 72.4(3)
C26 C27 Os1 71.4(3)
C28 C27 H27 118.9
C26 C27 H27 118.9
Os1 C27 H27 130.1
C27 C28 C23 120.3(6)
C27 C28 Os1 70.4(3)
C23 C28 Os1 71.6(4)
C27 C28 H28 119.9
C23 C28 H28 119.9
Os1 C28 H28 130.8
C23 C29 H29A 109.5
C23 C29 H29B 109.5
H29A C29 H29B 109.5
C23 C29 H29C 109.5
H29A C29 H29C 109.5
H29B C29 H29C 109.5
C32 C30 C26 114.5(6)
C32 C30 C31 111.3(6)
C26 C30 C31 109.5(6)
C32 C30 H30 107.1
C26 C30 H30 107.1
C31 C30 H30 107.1
C30 C31 H31A 109.5
C30 C31 H31B 109.5
H31A C31 H31B 109.5
C30 C31 H31C 109.5
H31A C31 H31C 109.5
H31B C31 H31C 109.5
C30 C32 H32A 109.5
C30 C32 H32B 109.5
H32A C32 H32B 109.5
C30 C32 H32C 109.5
H32A C32 H32C 109.5
H32B C32 H32C 109.5
N49 Os2 N45 76.07(18)
N49 Os2 C57 94.6(2)
N45 Os2 C57 135.0(3)
N49 Os2 C59 141.1(2)
N45 Os2 C59 91.9(2)
C57 Os2 C59 67.9(3)
N49 Os2 C60 174.0(2)
N45 Os2 C60 109.3(2)
C57 Os2 C60 79.7(2)
C59 Os2 C60 38.1(2)
N49 Os2 C56 107.4(2)
N45 Os2 C56 170.5(2)
C57 Os2 C56 37.0(3)
C59 Os2 C56 79.9(2)
C60 Os2 C56 66.9(2)
N49 Os2 C58 108.1(2)
N45 Os2 C58 102.8(2)
C57 Os2 C58 37.8(3)
C59 Os2 C58 38.1(2)
C60 Os2 C58 68.5(2)
C56 Os2 C58 67.7(3)
N49 Os2 C55 138.4(2)
N45 Os2 C55 143.3(2)
C57 Os2 C55 67.0(3)
C59 Os2 C55 68.1(2)
C60 Os2 C55 37.3(2)
C56 Os2 C55 36.9(2)
C58 Os2 C55 80.5(2)
N49 Os2 Cl2 79.87(14)
N45 Os2 Cl2 86.90(13)
C57 Os2 Cl2 135.5(2)
C59 Os2 Cl2 137.13(18)
C60 Os2 Cl2 102.82(16)
C56 Os2 Cl2 102.4(2)
C58 Os2 Cl2 168.59(19)
C55 Os2 Cl2 88.09(17)
C38 N37 C36A 125.2(5)
C38 N37 H37 117.4
C36A N37 H37 117.4
C43A N43 C42A 109.0(5)
C43A N43 H43 125.5
C42A N43 H43 125.5
C38 N44 N45 115.4(5)
C46 N45 N44 117.0(5)
C46 N45 Os2 118.0(4)
N44 N45 Os2 123.6(4)
C50 N49 C48 119.3(5)
C50 N49 Os2 123.2(4)
C48 N49 Os2 116.5(4)
C34 C33 C43B 119.4(7)
C34 C33 H33 120.3
C43B C33 H33 120.3
C35 C34 C33 121.0(7)
C35 C34 H34 119.5
C33 C34 H34 119.5
C36 C35 C34 120.0(7)
C36 C35 H35 120.0
C34 C35 H35 120.0
C35 C36 C36A 120.6(7)
C35 C36 H36 119.7
C36A C36 H36 119.7
N37 C36A C36 119.6(6)
N37 C36A C43B 120.7(6)
C36 C36A C43B 119.7(6)
N44 C38 N37 124.4(5)
N44 C38 C38A 119.7(5)
N37 C38 C38A 115.9(5)
C43A C38A C38B 107.6(5)
C43A C38A C38 119.9(6)
C38B C38A C38 132.5(5)
C39 C38B C42A 119.5(6)
C39 C38B C38A 135.1(5)
C42A C38B C38A 105.4(5)
C40 C39 C38B 119.7(6)
C40 C39 H39 120.1
C38B C39 H39 120.1
C39 C40 C41 119.1(6)
C39 C40 C54 121.6(6)
C41 C40 C54 119.3(6)
C42 C41 C40 123.3(6)
C42 C41 H41 118.4
C40 C41 H41 118.4
C41 C42 C42A 116.5(6)
C41 C42 H42 121.7
C42A C42 H42 121.7
N43 C42A C42 129.4(6)
N43 C42A C38B 108.7(5)
C42 C42A C38B 121.9(6)
N43 C43A C38A 109.3(6)
N43 C43A C43B 127.6(6)
C38A C43A C43B 123.1(6)
C36A C43B C33 119.3(6)
C36A C43B C43A 115.2(5)
C33 C43B C43A 125.5(7)
N45 C46 C48 114.6(5)
N45 C46 C47 124.5(5)
C48 C46 C47 120.8(5)
N49 C48 C53 121.4(5)
N49 C48 C46 114.5(5)
C53 C48 C46 123.9(5)
N49 C50 C51 121.8(6)
N49 C50 H50 119.1
C51 C50 H50 119.1
C52 C51 C50 119.1(6)
C52 C51 H51 120.4
C50 C51 H51 120.4
C51 C52 C53 119.6(6)
C51 C52 H52 120.2
C53 C52 H52 120.2
C48 C53 C52 118.8(6)
C48 C53 H53 120.6
C52 C53 H53 120.6
C46 C47 H47A 109.5
C46 C47 H47B 109.5
H47A C47 H47B 109.5
C46 C47 H47C 109.5
H47A C47 H47C 109.5
H47B C47 H47C 109.5
C40 C54 H54A 109.5
C40 C54 H54B 109.5
H54A C54 H54B 109.5
C40 C54 H54C 109.5
H54A C54 H54C 109.5
H54B C54 H54C 109.5
C56 C55 C60 118.2(6)
C56 C55 C61 121.6(6)
C60 C55 C61 120.0(6)
C56 C55 Os2 70.0(4)
C60 C55 Os2 69.7(3)
C61 C55 Os2 127.9(4)
C57 C56 C55 121.2(6)
C57 C56 Os2 70.0(4)
C55 C56 Os2 73.0(4)
C57 C56 H56 119.4
C55 C56 H56 119.4
Os2 C56 H56 130.2
C56 C57 C58 122.9(7)
C56 C57 Os2 73.0(4)
C58 C57 Os2 73.3(4)
C56 C57 H57 118.6
C58 C57 H57 118.6
Os2 C57 H57 127.2
C57 C58 C59 116.0(6)
C57 C58 C62 120.8(7)
C59 C58 C62 123.2(7)
C57 C58 Os2 68.9(4)
C59 C58 Os2 68.8(3)
C62 C58 Os2 131.0(5)
C60 C59 C58 121.4(6)
C60 C59 Os2 72.3(3)
C58 C59 Os2 73.1(3)
C60 C59 H59 119.3
C58 C59 H59 119.3
Os2 C59 H59 127.3
C55 C60 C59 120.3(6)
C55 C60 Os2 72.9(3)
C59 C60 Os2 69.6(3)
C55 C60 H60 119.9
C59 C60 H60 119.9
Os2 C60 H60 130.1
C55 C61 H61A 109.5
C55 C61 H61B 109.5
H61A C61 H61B 109.5
C55 C61 H61C 109.5
H61A C61 H61C 109.5
H61B C61 H61C 109.5
C63 C62 C64 114.2(9)
C63 C62 C58 115.3(8)
C64 C62 C58 113.0(7)
C63 C62 H62 104.2
C64 C62 H62 104.2
C58 C62 H62 104.2
C62 C63 H63A 109.5
C62 C63 H63B 109.5
H63A C63 H63B 109.5
C62 C63 H63C 109.5
H63A C63 H63C 109.5
H63B C63 H63C 109.5
C62 C64 H64A 109.5
C62 C64 H64B 109.5
H64A C64 H64B 109.5
C62 C64 H64C 109.5
H64A C64 H64C 109.5
H64B C64 H64C 109.5
H10A O1 H10B 110.9
C67 O5 C66 113.4(9)
C66 C65 H65A 109.5
C66 C65 H65B 109.5
H65A C65 H65B 109.5
C66 C65 H65C 109.5
H65A C65 H65C 109.5
H65B C65 H65C 109.5
O5 C66 C65 124.8(12)
O5 C66 H66A 106.1
C65 C66 H66A 106.1
O5 C66 H66B 106.1
C65 C66 H66B 106.1
H66A C66 H66B 106.3
O5 C67 C68 109.0(11)
O5 C67 H67A 109.9
C68 C67 H67A 109.9
O5 C67 H67B 109.9
C68 C67 H67B 109.9
H67A C67 H67B 108.3
C67 C68 H68A 109.5
C67 C68 H68B 109.5
H68A C68 H68B 109.5
C67 C68 H68C 109.5
H68A C68 H68C 109.5
H68B C68 H68C 109.5

loop_
_geom_bond_atom_site_label_1
_geom_bond_atom_site_label_2
_geom_bond_distance
Os1 N17 2.081(5)
Os1 N13 2.095(5)
Os1 C25 2.168(6)
Os1 C24 2.194(6)
Os1 C27 2.195(6)
Os1 C26 2.205(6)
Os1 C28 2.221(6)
Os1 C23 2.233(6)
Os1 Cl1 2.4188(14)
N5 C6 1.365(7)
N5 C4A 1.389(7)
N5 H5 0.8800
N11 C11A 1.362(7)
N11 C10A 1.395(7)
N11 H11 0.8800
N12 C6 1.313(7)
N12 N13 1.397(6)
N13 C14 1.296(7)
N17 C18 1.345(7)
N17 C16 1.371(7)
C1 C2 1.368(9)
C1 C11B 1.416(8)
C1 H1 0.9500
C2 C3 1.410(9)
C2 H2 0.9500
C3 C4 1.373(9)
C3 H3 0.9500
C4 C4A 1.405(8)
C4 H4 0.9500
C4A C11B 1.409(8)
C6 C6A 1.434(8)
C6A C11A 1.394(8)
C6A C6B 1.440(8)
C6B C7 1.408(8)
C6B C10A 1.415(8)
C7 C8 1.391(9)
C7 H7 0.9500
C8 C9 1.424(9)
C8 C22 1.508(9)
C9 C10 1.380(9)
C9 H9 0.9500
C10 C10A 1.388(8)
C10 H10 0.9500
C11A C11B 1.436(8)
C14 C16 1.464(8)
C14 C15 1.496(8)
C16 C21 1.381(8)
C18 C19 1.384(9)
C18 H18 0.9500
C19 C20 1.380(9)
C19 H19 0.9500
C20 C21 1.384(9)
C20 H20 0.9500
C21 H21 0.9500
C15 H15A 0.9800
C15 H15B 0.9800
C15 H15C 0.9800
C22 H22A 0.9800
C22 H22B 0.9800
C22 H22C 0.9800
C23 C24 1.412(10)
C23 C28 1.436(9)
C23 C29 1.505(10)
C24 C25 1.424(10)
C24 H24 0.9500
C25 C26 1.421(9)
C25 H25 0.9500
C26 C27 1.429(9)
C26 C30 1.517(9)
C27 C28 1.409(9)
C27 H27 0.9500
C28 H28 0.9500
C29 H29A 0.9800
C29 H29B 0.9800
C29 H29C 0.9800
C30 C32 1.517(10)
C30 C31 1.533(9)
C30 H30 1.0000
C31 H31A 0.9800
C31 H31B 0.9800
C31 H31C 0.9800
C32 H32A 0.9800
C32 H32B 0.9800
C32 H32C 0.9800
Os2 N49 2.082(5)
Os2 N45 2.091(5)
Os2 C57 2.163(6)
Os2 C59 2.164(6)
Os2 C60 2.199(6)
Os2 C56 2.202(6)
Os2 C58 2.221(6)
Os2 C55 2.240(6)
Os2 Cl2 2.3933(15)
N37 C38 1.370(8)
N37 C36A 1.388(8)
N37 H37 0.8800
N43 C43A 1.357(8)
N43 C42A 1.388(8)
N43 H43 0.8800
N44 C38 1.322(7)
N44 N45 1.406(7)
N45 C46 1.311(8)
N49 C50 1.349(7)
N49 C48 1.358(7)
C33 C34 1.390(11)
C33 C43B 1.407(9)
C33 H33 0.9500
C34 C35 1.389(12)
C34 H34 0.9500
C35 C36 1.369(10)
C35 H35 0.9500
C36 C36A 1.401(9)
C36 H36 0.9500
C36A C43B 1.407(9)
C38 C38A 1.438(8)
C38A C43A 1.393(8)
C38A C38B 1.436(9)
C38B C39 1.397(9)
C38B C42A 1.416(8)
C39 C40 1.390(8)
C39 H39 0.9500
C40 C41 1.411(9)
C40 C54 1.502(9)
C41 C42 1.383(9)
C41 H41 0.9500
C42 C42A 1.403(9)
C42 H42 0.9500
C43A C43B 1.442(9)
C46 C48 1.458(8)
C46 C47 1.497(8)
C48 C53 1.387(8)
C50 C51 1.382(9)
C50 H50 0.9500
C51 C52 1.381(9)
C51 H51 0.9500
C52 C53 1.391(9)
C52 H52 0.9500
C53 H53 0.9500
C47 H47A 0.9800
C47 H47B 0.9800
C47 H47C 0.9800
C54 H54A 0.9800
C54 H54B 0.9800
C54 H54C 0.9800
C55 C56 1.406(9)
C55 C60 1.421(9)
C55 C61 1.501(10)
C56 C57 1.384(10)
C56 H56 0.9500
C57 C58 1.420(10)
C57 H57 0.9500
C58 C59 1.431(9)
C58 C62 1.519(10)
C59 C60 1.423(9)
C59 H59 0.9500
C60 H60 0.9500
C61 H61A 0.9800
C61 H61B 0.9800
C61 H61C 0.9800
C62 C63 1.444(14)
C62 C64 1.491(11)
C62 H62 1.0000
C63 H63A 0.9800
C63 H63B 0.9800
C63 H63C 0.9800
C64 H64A 0.9800
C64 H64B 0.9800
C64 H64C 0.9800
O1 H10A 0.8774
O1 H10B 0.8718
O3 O4 0.955(13)
O5 C67 1.439(9)
O5 C66 1.449(9)
C65 C66 1.526(9)
C65 H65A 0.9800
C65 H65B 0.9800
C65 H65C 0.9800
C66 H66A 0.9900
C66 H66B 0.9900
C67 C68 1.519(9)
C67 H67A 0.9900
C67 H67B 0.9900
C68 H68A 0.9800
C68 H68B 0.9800
C68 H68C 0.9800

loop_
_geom_torsion_atom_site_label_1
_geom_torsion_atom_site_label_2
_geom_torsion_atom_site_label_3
_geom_torsion_atom_site_label_4
_geom_torsion
C6 N12 N13 C14 131.6(5)
C6 N12 N13 Os1 -67.6(5)
N17 Os1 N13 C14 -6.3(4)
C25 Os1 N13 C14 125.9(4)
C24 Os1 N13 C14 162.3(4)
C27 Os1 N13 C14 75.4(5)
C26 Os1 N13 C14 91.5(4)
C28 Os1 N13 C14 150.6(9)
C23 Os1 N13 C14 -175.7(4)
Cl1 Os1 N13 C14 -87.2(4)
N17 Os1 N13 N12 -167.1(4)
C25 Os1 N13 N12 -34.9(4)
C24 Os1 N13 N12 1.5(4)
C27 Os1 N13 N12 -85.3(5)
C26 Os1 N13 N12 -69.3(4)
C28 Os1 N13 N12 -10.2(12)
C23 Os1 N13 N12 23.5(5)
Cl1 Os1 N13 N12 112.0(4)
N13 Os1 N17 C18 -171.6(5)
C25 Os1 N17 C18 112.2(5)
C24 Os1 N17 C18 112.8(11)
C27 Os1 N17 C18 46.9(5)
C26 Os1 N17 C18 84.8(5)
C28 Os1 N17 C18 13.7(5)
C23 Os1 N17 C18 -7.2(7)
Cl1 Os1 N17 C18 -81.0(4)
N13 Os1 N17 C16 0.1(4)
C25 Os1 N17 C16 -76.1(5)
C24 Os1 N17 C16 -75.4(11)
C27 Os1 N17 C16 -141.4(4)
C26 Os1 N17 C16 -103.4(4)
C28 Os1 N17 C16 -174.5(4)
C23 Os1 N17 C16 164.5(4)
Cl1 Os1 N17 C16 90.7(4)
C11B C1 C2 C3 -0.7(9)
C1 C2 C3 C4 1.4(10)
C2 C3 C4 C4A -0.9(9)
C6 N5 C4A C4 167.8(5)
C6 N5 C4A C11B -9.9(8)
C3 C4 C4A N5 -178.0(5)
C3 C4 C4A C11B -0.3(9)
N13 N12 C6 N5 -10.6(8)
N13 N12 C6 C6A 170.2(5)
C4A N5 C6 N12 -170.7(5)
C4A N5 C6 C6A 8.5(8)
N12 C6 C6A C11A 178.3(5)
N5 C6 C6A C11A -0.9(8)
N12 C6 C6A C6B -4.0(9)
N5 C6 C6A C6B 176.7(6)
C11A C6A C6B C7 -178.0(6)
C6 C6A C6B C7 4.2(11)
C11A C6A C6B C10A 1.0(6)
C6 C6A C6B C10A -176.9(6)
C10A C6B C7 C8 0.9(9)
C6A C6B C7 C8 179.8(6)
C6B C7 C8 C9 1.1(9)
C6B C7 C8 C22 -179.6(6)
C7 C8 C9 C10 -2.0(10)
C22 C8 C9 C10 178.6(6)
C8 C9 C10 C10A 1.0(9)
C9 C10 C10A N11 -179.7(6)
C9 C10 C10A C6B 1.1(9)
C11A N11 C10A C10 -179.4(6)
C11A N11 C10A C6B -0.1(6)
C7 C6B C10A C10 -2.0(9)
C6A C6B C10A C10 178.8(5)
C7 C6B C10A N11 178.6(5)
C6A C6B C10A N11 -0.6(6)
C10A N11 C11A C6A 0.7(6)
C10A N11 C11A C11B -176.8(6)
C6 C6A C11A N11 177.1(5)
C6B C6A C11A N11 -1.1(6)
C6 C6A C11A C11B -5.2(9)
C6B C6A C11A C11B 176.6(5)
N5 C4A C11B C1 178.8(5)
C4 C4A C11B C1 1.0(8)
N5 C4A C11B C11A 3.0(8)
C4 C4A C11B C11A -174.7(5)
C2 C1 C11B C4A -0.5(9)
C2 C1 C11B C11A 174.8(6)
N11 C11A C11B C4A -178.7(6)
C6A C11A C11B C4A 4.1(8)
N11 C11A C11B C1 5.9(10)
C6A C11A C11B C1 -171.4(6)
N12 N13 C14 C16 172.2(4)
Os1 N13 C14 C16 10.8(6)
N12 N13 C14 C15 -7.1(8)
Os1 N13 C14 C15 -168.5(4)
C18 N17 C16 C21 0.2(8)
Os1 N17 C16 C21 -172.1(4)
C18 N17 C16 C14 177.5(5)
Os1 N17 C16 C14 5.1(6)
N13 C14 C16 N17 -10.3(7)
C15 C14 C16 N17 169.0(5)
N13 C14 C16 C21 166.8(5)
C15 C14 C16 C21 -13.8(8)
C16 N17 C18 C19 -2.1(8)
Os1 N17 C18 C19 169.5(4)
N17 C18 C19 C20 2.1(9)
C18 C19 C20 C21 -0.1(9)
N17 C16 C21 C20 1.7(8)
C14 C16 C21 C20 -175.3(5)
C19 C20 C21 C16 -1.7(8)
N17 Os1 C23 C24 163.2(4)
N13 Os1 C23 C24 -37.5(5)
C25 Os1 C23 C24 29.0(4)
C27 Os1 C23 C24 102.7(4)
C26 Os1 C23 C24 65.9(4)
C28 Os1 C23 C24 131.3(6)
Cl1 Os1 C23 C24 -125.3(4)
N17 Os1 C23 C28 32.0(6)
N13 Os1 C23 C28 -168.8(3)
C25 Os1 C23 C28 -102.3(4)
C24 Os1 C23 C28 -131.3(6)
C27 Os1 C23 C28 -28.6(4)
C26 Os1 C23 C28 -65.4(4)
Cl1 Os1 C23 C28 103.4(4)
N17 Os1 C23 C29 -83.2(8)
N13 Os1 C23 C29 76.0(7)
C25 Os1 C23 C29 142.5(7)
C24 Os1 C23 C29 113.5(8)
C27 Os1 C23 C29 -143.8(7)
C26 Os1 C23 C29 179.4(7)
C28 Os1 C23 C29 -115.2(8)
Cl1 Os1 C23 C29 -11.8(7)
C28 C23 C24 C25 0.6(9)
C29 C23 C24 C25 -176.1(6)
Os1 C23 C24 C25 -53.0(5)
C28 C23 C24 Os1 53.6(5)
C29 C23 C24 Os1 -123.2(6)
N17 Os1 C24 C23 -134.0(10)
N13 Os1 C24 C23 152.8(4)
C25 Os1 C24 C23 -133.2(6)
C27 Os1 C24 C23 -66.6(4)
C26 Os1 C24 C23 -104.4(4)
C28 Os1 C24 C23 -29.9(4)
Cl1 Os1 C24 C23 60.6(4)
N17 Os1 C24 C25 -0.8(12)
N13 Os1 C24 C25 -73.9(4)
C27 Os1 C24 C25 66.7(4)
C26 Os1 C24 C25 28.8(4)
C28 Os1 C24 C25 103.4(4)
C23 Os1 C24 C25 133.2(6)
Cl1 Os1 C24 C25 -166.2(3)
C23 C24 C25 C26 -0.7(9)
Os1 C24 C25 C26 -55.0(5)
C23 C24 C25 Os1 54.3(5)
N17 Os1 C25 C26 -47.2(5)
N13 Os1 C25 C26 -117.8(4)
C24 Os1 C25 C26 133.0(6)
C27 Os1 C25 C26 30.8(4)
C28 Os1 C25 C26 67.4(4)
C23 Os1 C25 C26 104.7(4)
Cl1 Os1 C25 C26 157.1(3)
N17 Os1 C25 C24 179.8(3)
N13 Os1 C25 C24 109.2(4)
C27 Os1 C25 C24 -102.3(4)
C26 Os1 C25 C24 -133.0(6)
C28 Os1 C25 C24 -65.6(4)
C23 Os1 C25 C24 -28.3(4)
Cl1 Os1 C25 C24 24.0(5)
C24 C25 C26 C27 0.3(8)
Os1 C25 C26 C27 -54.4(5)
C24 C25 C26 C30 -179.3(5)
Os1 C25 C26 C30 126.0(6)
C24 C25 C26 Os1 54.7(5)
N17 Os1 C26 C25 145.2(4)
N13 Os1 C26 C25 66.7(4)
C24 Os1 C26 C25 -28.9(4)
C27 Os1 C26 C25 -129.7(6)
C28 Os1 C26 C25 -101.9(4)
C23 Os1 C26 C25 -65.2(4)
Cl1 Os1 C26 C25 -118.4(7)
N17 Os1 C26 C27 -85.1(4)
N13 Os1 C26 C27 -163.6(4)
C25 Os1 C26 C27 129.7(6)
C24 Os1 C26 C27 100.7(4)
C28 Os1 C26 C27 27.8(4)
C23 Os1 C26 C27 64.4(4)
Cl1 Os1 C26 C27 11.3(10)
N17 Os1 C26 C30 29.1(6)
N13 Os1 C26 C30 -49.4(6)
C25 Os1 C26 C30 -116.1(7)
C24 Os1 C26 C30 -145.0(7)
C27 Os1 C26 C30 114.2(8)
C28 Os1 C26 C30 142.0(7)
C23 Os1 C26 C30 178.6(6)
Cl1 Os1 C26 C30 125.5(7)
C25 C26 C27 C28 0.1(8)
C30 C26 C27 C28 179.7(6)
Os1 C26 C27 C28 -53.8(5)
C25 C26 C27 Os1 53.9(5)
C30 C26 C27 Os1 -126.5(5)
N17 Os1 C27 C28 -125.1(4)
N13 Os1 C27 C28 160.0(3)
C25 Os1 C27 C28 103.5(4)
C24 Os1 C27 C28 65.7(4)
C26 Os1 C27 C28 134.3(6)
C23 Os1 C27 C28 28.9(4)
Cl1 Os1 C27 C28 -42.3(4)
N17 Os1 C27 C26 100.7(4)
N13 Os1 C27 C26 25.7(5)
C25 Os1 C27 C26 -30.8(4)
C24 Os1 C27 C26 -68.6(4)
C28 Os1 C27 C26 -134.3(6)
C23 Os1 C27 C26 -105.4(4)
Cl1 Os1 C27 C26 -176.5(3)
C26 C27 C28 C23 -0.1(9)
Os1 C27 C28 C23 -53.5(5)
C26 C27 C28 Os1 53.4(5)
C24 C23 C28 C27 -0.2(9)
C29 C23 C28 C27 176.5(6)
Os1 C23 C28 C27 52.9(5)
C24 C23 C28 Os1 -53.2(5)
C29 C23 C28 Os1 123.6(6)
N17 Os1 C28 C27 64.1(4)
N13 Os1 C28 C27 -90.9(10)
C25 Os1 C28 C27 -65.9(4)
C24 Os1 C28 C27 -103.5(4)
C26 Os1 C28 C27 -28.3(4)
C23 Os1 C28 C27 -133.0(6)
Cl1 Os1 C28 C27 147.7(3)
N17 Os1 C28 C23 -162.9(4)
N13 Os1 C28 C23 42.0(11)
C25 Os1 C28 C23 67.1(4)
C24 Os1 C28 C23 29.5(4)
C27 Os1 C28 C23 133.0(6)
C26 Os1 C28 C23 104.7(4)
Cl1 Os1 C28 C23 -79.3(4)
C25 C26 C30 C32 -40.0(9)
C27 C26 C30 C32 140.4(7)
Os1 C26 C30 C32 50.4(9)
C25 C26 C30 C31 85.8(8)
C27 C26 C30 C31 -93.8(8)
Os1 C26 C30 C31 176.1(5)
C38 N44 N45 C46 133.6(5)
C38 N44 N45 Os2 -60.0(6)
N49 Os2 N45 C46 -2.0(4)
C57 Os2 N45 C46 80.4(5)
C59 Os2 N45 C46 140.5(4)
C60 Os2 N45 C46 175.1(4)
C58 Os2 N45 C46 103.7(4)
C55 Os2 N45 C46 -165.0(4)
Cl2 Os2 N45 C46 -82.4(4)
N49 Os2 N45 N44 -168.3(4)
C57 Os2 N45 N44 -85.9(5)
C59 Os2 N45 N44 -25.7(4)
C60 Os2 N45 N44 8.9(5)
C58 Os2 N45 N44 -62.6(4)
C55 Os2 N45 N44 28.8(6)
Cl2 Os2 N45 N44 111.4(4)
N45 Os2 N49 C50 -169.9(5)
C57 Os2 N49 C50 54.8(5)
C59 Os2 N49 C50 114.7(5)
C56 Os2 N49 C50 19.3(5)
C58 Os2 N49 C50 90.9(5)
C55 Os2 N49 C50 -5.3(6)
Cl2 Os2 N49 C50 -80.6(5)
N45 Os2 N49 C48 -1.8(4)
C57 Os2 N49 C48 -137.0(5)
C59 Os2 N49 C48 -77.1(5)
C56 Os2 N49 C48 -172.5(4)
C58 Os2 N49 C48 -100.9(4)
C55 Os2 N49 C48 162.9(4)
Cl2 Os2 N49 C48 87.5(4)
C43B C33 C34 C35 -0.3(11)
C33 C34 C35 C36 0.7(12)
C34 C35 C36 C36A -0.5(11)
C38 N37 C36A C36 -178.8(6)
C38 N37 C36A C43B 2.1(9)
C35 C36 C36A N37 -179.0(6)
C35 C36 C36A C43B 0.0(10)
N45 N44 C38 N37 -13.6(8)
N45 N44 C38 C38A 166.9(5)
C36A N37 C38 N44 177.1(5)
C36A N37 C38 C38A -3.4(8)
N44 C38 C38A C43A -178.0(5)
N37 C38 C38A C43A 2.5(8)
N44 C38 C38A C38B 1.3(9)
N37 C38 C38A C38B -178.2(6)
C43A C38A C38B C39 179.4(6)
C38 C38A C38B C39 0.0(11)
C43A C38A C38B C42A -0.1(6)
C38 C38A C38B C42A -179.5(6)
C42A C38B C39 C40 0.2(8)
C38A C38B C39 C40 -179.3(6)
C38B C39 C40 C41 -0.5(8)
C38B C39 C40 C54 177.5(6)
C39 C40 C41 C42 0.7(9)
C54 C40 C41 C42 -177.3(6)
C40 C41 C42 C42A -0.6(9)
C43A N43 C42A C42 -179.4(6)
C43A N43 C42A C38B -0.1(6)
C41 C42 C42A N43 179.6(6)
C41 C42 C42A C38B 0.3(8)
C39 C38B C42A N43 -179.5(5)
C38A C38B C42A N43 0.1(6)
C39 C38B C42A C42 -0.1(8)
C38A C38B C42A C42 179.5(5)
C42A N43 C43A C38A 0.0(6)
C42A N43 C43A C43B 179.8(6)
C38B C38A C43A N43 0.0(6)
C38 C38A C43A N43 179.5(5)
C38B C38A C43A C43B -179.8(5)
C38 C38A C43A C43B -0.3(8)
N37 C36A C43B C33 179.4(6)
C36 C36A C43B C33 0.3(9)
N37 C36A C43B C43A 0.3(8)
C36 C36A C43B C43A -178.8(6)
C34 C33 C43B C36A -0.2(10)
C34 C33 C43B C43A 178.8(6)
N43 C43A C43B C36A 179.1(6)
C38A C43A C43B C36A -1.1(8)
N43 C43A C43B C33 0.1(10)
C38A C43A C43B C33 179.9(6)
N44 N45 C46 C48 172.4(5)
Os2 N45 C46 C48 5.2(6)
N44 N45 C46 C47 -7.0(8)
Os2 N45 C46 C47 -174.1(4)
C50 N49 C48 C53 -1.3(9)
Os2 N49 C48 C53 -170.0(4)
C50 N49 C48 C46 173.6(5)
Os2 N49 C48 C46 4.9(6)
N45 C46 C48 N49 -6.5(7)
C47 C46 C48 N49 172.8(5)
N45 C46 C48 C53 168.2(6)
C47 C46 C48 C53 -12.5(9)
C48 N49 C50 C51 0.0(9)
Os2 N49 C50 C51 167.8(5)
N49 C50 C51 C52 1.0(10)
C50 C51 C52 C53 -0.6(10)
N49 C48 C53 C52 1.7(9)
C46 C48 C53 C52 -172.7(6)
C51 C52 C53 C48 -0.7(9)
N49 Os2 C55 C56 41.4(5)
N45 Os2 C55 C56 -164.0(4)
C57 Os2 C55 C56 -28.3(4)
C59 Os2 C55 C56 -102.7(4)
C60 Os2 C55 C56 -132.0(6)
C58 Os2 C55 C56 -65.2(4)
Cl2 Os2 C55 C56 113.8(4)
N49 Os2 C55 C60 173.4(3)
N45 Os2 C55 C60 -32.0(5)
C57 Os2 C55 C60 103.7(4)
C59 Os2 C55 C60 29.3(4)
C56 Os2 C55 C60 132.0(6)
C58 Os2 C55 C60 66.8(4)
Cl2 Os2 C55 C60 -114.2(3)
N49 Os2 C55 C61 -73.7(7)
N45 Os2 C55 C61 80.9(7)
C57 Os2 C55 C61 -143.4(7)
C59 Os2 C55 C61 142.2(7)
C60 Os2 C55 C61 112.9(7)
C56 Os2 C55 C61 -115.1(8)
C58 Os2 C55 C61 179.7(6)
Cl2 Os2 C55 C61 -1.3(6)
C60 C55 C56 C57 0.7(8)
C61 C55 C56 C57 175.9(6)
Os2 C55 C56 C57 52.9(5)
C60 C55 C56 Os2 -52.2(5)
C61 C55 C56 Os2 123.0(5)
N49 Os2 C56 C57 74.0(4)
C59 Os2 C56 C57 -66.6(4)
C60 Os2 C56 C57 -104.1(4)
C58 Os2 C56 C57 -28.9(4)
C55 Os2 C56 C57 -133.4(6)
Cl2 Os2 C56 C57 157.1(4)
N49 Os2 C56 C55 -152.6(4)
C57 Os2 C56 C55 133.4(6)
C59 Os2 C56 C55 66.8(4)
C60 Os2 C56 C55 29.3(4)
C58 Os2 C56 C55 104.5(4)
Cl2 Os2 C56 C55 -69.5(4)
C55 C56 C57 C58 2.0(9)
Os2 C56 C57 C58 56.3(5)
C55 C56 C57 Os2 -54.3(5)
N49 Os2 C57 C56 -113.0(4)
N45 Os2 C57 C56 172.1(3)
C59 Os2 C57 C56 102.9(4)
C60 Os2 C57 C56 65.1(4)
C58 Os2 C57 C56 133.1(6)
C55 Os2 C57 C56 28.3(4)
Cl2 Os2 C57 C56 -32.8(5)
N49 Os2 C57 C58 113.8(4)
N45 Os2 C57 C58 39.0(5)
C59 Os2 C57 C58 -30.3(4)
C60 Os2 C57 C58 -68.1(4)
C56 Os2 C57 C58 -133.1(6)
C55 Os2 C57 C58 -104.8(4)
Cl2 Os2 C57 C58 -166.0(3)
C56 C57 C58 C59 -4.5(9)
Os2 C57 C58 C59 51.7(5)
C56 C57 C58 C62 177.7(6)
Os2 C57 C58 C62 -126.1(6)
C56 C57 C58 Os2 -56.2(5)
N49 Os2 C58 C57 -73.5(4)
N45 Os2 C58 C57 -152.8(4)
C59 Os2 C58 C57 130.8(6)
C60 Os2 C58 C57 101.2(4)
C56 Os2 C58 C57 28.3(4)
C55 Os2 C58 C57 64.4(4)
Cl2 Os2 C58 C57 59.3(11)
N49 Os2 C58 C59 155.7(4)
N45 Os2 C58 C59 76.4(4)
C57 Os2 C58 C59 -130.8(6)
C60 Os2 C58 C59 -29.6(4)
C56 Os2 C58 C59 -102.5(4)
C55 Os2 C58 C59 -66.3(4)
Cl2 Os2 C58 C59 -71.5(11)
N49 Os2 C58 C62 39.6(8)
N45 Os2 C58 C62 -39.7(7)
C57 Os2 C58 C62 113.1(9)
C59 Os2 C58 C62 -116.1(9)
C60 Os2 C58 C62 -145.7(8)
C56 Os2 C58 C62 141.4(8)
C55 Os2 C58 C62 177.5(8)
Cl2 Os2 C58 C62 172.4(6)
C57 C58 C59 C60 4.4(8)
C62 C58 C59 C60 -177.9(6)
Os2 C58 C59 C60 56.2(5)
C57 C58 C59 Os2 -51.8(5)
C62 C58 C59 Os2 126.0(6)
N49 Os2 C59 C60 -170.4(3)
N45 Os2 C59 C60 119.6(4)
C57 Os2 C59 C60 -101.8(4)
C56 Os2 C59 C60 -65.3(4)
C58 Os2 C59 C60 -131.9(6)
C55 Os2 C59 C60 -28.8(4)
Cl2 Os2 C59 C60 32.1(5)
N49 Os2 C59 C58 -38.6(6)
N45 Os2 C59 C58 -108.5(4)
C57 Os2 C59 C58 30.0(4)
C60 Os2 C59 C58 131.9(6)
C56 Os2 C59 C58 66.6(4)
C55 Os2 C59 C58 103.1(4)
Cl2 Os2 C59 C58 164.0(3)
C56 C55 C60 C59 -0.7(8)
C61 C55 C60 C59 -176.0(5)
Os2 C55 C60 C59 -53.1(5)
C56 C55 C60 Os2 52.4(5)
C61 C55 C60 Os2 -122.9(5)
C58 C59 C60 C55 -2.0(8)
Os2 C59 C60 C55 54.6(5)
C58 C59 C60 Os2 -56.6(5)
N45 Os2 C60 C55 160.4(3)
C57 Os2 C60 C55 -65.4(4)
C59 Os2 C60 C55 -132.6(5)
C56 Os2 C60 C55 -29.0(4)
C58 Os2 C60 C55 -103.0(4)
Cl2 Os2 C60 C55 69.2(4)
N45 Os2 C60 C59 -67.0(4)
C57 Os2 C60 C59 67.2(4)
C56 Os2 C60 C59 103.6(4)
C58 Os2 C60 C59 29.6(4)
C55 Os2 C60 C59 132.6(5)
Cl2 Os2 C60 C59 -158.2(3)
C57 C58 C62 C63 -167.8(8)
C59 C58 C62 C63 14.5(11)
Os2 C58 C62 C63 104.3(8)
C57 C58 C62 C64 58.2(10)
C59 C58 C62 C64 -119.4(8)
Os2 C58 C62 C64 -29.7(11)
C67 O5 C66 C65 -172.0(14)
C66 O5 C67 C68 -170.0(12)
